data_4101686
loop_
_publ_author_name
'Ullrich, Matthias'
'Lough, Alan J.'
'Stephan, Douglas W.'

_publ_section_title
;
 Reversible, metal-free, heterolytic activation of H2 at room temperature.
;
_journal_issue 1
_journal_name_full 'Journal of the American Chemical Society'
_journal_page_first 52
_journal_page_last 53
_journal_paper_doi 10.1021/ja808506t
_journal_volume 131
_journal_year 2009
_chemical_formula_moiety 'C22 H13 B F12 O'
_chemical_formula_sum 'C22 H13 B F12 O'
_chemical_formula_weight 532.13
_space_group_IT_number 14
_symmetry_cell_setting monoclinic
_symmetry_space_group_name_Hall '-P 2yn'
_symmetry_space_group_name_H-M 'P 1 21/n 1'
_atom_sites_solution_hydrogens geom
_atom_sites_solution_primary direct
_atom_sites_solution_secondary difmap
_audit_creation_method SHELXL-97
_cell_angle_alpha 90.00
_cell_angle_beta 112.8088(16)
_cell_angle_gamma 90.00
_cell_formula_units_Z 8
_cell_length_a 18.1452(8)
_cell_length_b 12.6687(3)
_cell_length_c 19.7459(9)
_cell_measurement_reflns_used 12453
_cell_measurement_temperature 150(1)
_cell_measurement_theta_max 27.5
_cell_measurement_theta_min 2.6
_cell_volume 4184.2(3)
_computing_cell_refinement 'Denzo-SMN (Otwinowski & Minor, 1997)'
_computing_data_collection 'Collect (Nonius B.V., 1997-2002)'
_computing_data_reduction Denzo-SMN
_computing_molecular_graphics 'PLATON (Spek, 2003)'
_computing_publication_material 'SHELXTL V6.1'
_computing_structure_refinement 'SHELXTL V6.1 (Sheldrick, 2008)'
_computing_structure_solution 'SIR-92 (Altomare et al., 1994)'
_diffrn_ambient_temperature 150(1)
_diffrn_detector_area_resol_mean 9
_diffrn_measured_fraction_theta_full 0.998
_diffrn_measured_fraction_theta_max 0.998
_diffrn_measurement_device_type 'Nonius KappaCCD'
_diffrn_measurement_method '\f scans and \w scans with \k offsets'
_diffrn_radiation_monochromator graphite
_diffrn_radiation_source 'fine-focus sealed tube'
_diffrn_radiation_type MoK\a
_diffrn_radiation_wavelength 0.71073
_diffrn_reflns_av_R_equivalents 0.0565
_diffrn_reflns_av_sigmaI/netI 0.0710
_diffrn_reflns_limit_h_max 21
_diffrn_reflns_limit_h_min -21
_diffrn_reflns_limit_k_max 15
_diffrn_reflns_limit_k_min -13
_diffrn_reflns_limit_l_max 23
_diffrn_reflns_limit_l_min -20
_diffrn_reflns_number 21965
_diffrn_reflns_theta_full 25.00
_diffrn_reflns_theta_max 25.00
_diffrn_reflns_theta_min 2.59
_diffrn_standards_number 0
_exptl_absorpt_coefficient_mu 0.176
_exptl_absorpt_correction_T_max 0.978
_exptl_absorpt_correction_T_min 0.873
_exptl_absorpt_correction_type multi-scan
_exptl_absorpt_process_details
;
multi-scan from symmetry-related measurements 
 Sortav (Blessing 1995)
;
_exptl_crystal_colour colourless
_exptl_crystal_density_diffrn 1.689
_exptl_crystal_density_method 'not measured'
_exptl_crystal_description needle
_exptl_crystal_F_000 2128
_exptl_crystal_size_max 0.30
_exptl_crystal_size_mid 0.16
_exptl_crystal_size_min 0.13
_refine_diff_density_max 0.239
_refine_diff_density_min -0.307
_refine_diff_density_rms 0.061
_refine_ls_extinction_method none
_refine_ls_goodness_of_fit_ref 1.024
_refine_ls_hydrogen_treatment constr
_refine_ls_matrix_type full
_refine_ls_number_parameters 653
_refine_ls_number_reflns 7345
_refine_ls_number_restraints 0
_refine_ls_restrained_S_all 1.024
_refine_ls_R_factor_all 0.0988
_refine_ls_R_factor_gt 0.0461
_refine_ls_shift/su_max 0.002
_refine_ls_shift/su_mean 0.000
_refine_ls_structure_factor_coef Fsqd
_refine_ls_weighting_details 'calc w=1/[\s^2^(Fo^2^)+(0.0555P)^2^] where P=(Fo^2^+2Fc^2^)/3'
_refine_ls_weighting_scheme calc
_refine_ls_wR_factor_gt 0.0972
_refine_ls_wR_factor_ref 0.1204
_reflns_number_gt 4407
_reflns_number_total 7345
_reflns_threshold_expression I>2\s(I)
_cod_data_source_file ja808506t_si_001.cif
_cod_data_source_block (Et2O)B(pC6F4H)3
_cod_depositor_comments
;
The following automatic conversions were performed:

'_symmetry_cell_setting' value 'Monoclinic' changed to 'monoclinic'
according to the built-in table from CIF Core dictionary named
'cif_core.dic' version 2.4.1 from 2010-06-29.

Automatic conversion script
Id: cif_fix_values 1673 2011-04-08 12:14:43Z adriana 
;
_cod_original_sg_symbol_H-M 'P 21/n'
_cod_database_code 4101686

loop_
_symmetry_equiv_pos_as_xyz
'x, y, z'
'-x+1/2, y+1/2, -z+1/2'
'-x, -y, -z'
'x-1/2, -y-1/2, z-1/2'

loop_
_atom_site_label
_atom_site_type_symbol
_atom_site_fract_x
_atom_site_fract_y
_atom_site_fract_z
_atom_site_U_iso_or_equiv
_atom_site_adp_type
_atom_site_occupancy
_atom_site_symmetry_multiplicity
_atom_site_calc_flag
_atom_site_refinement_flags
_atom_site_disorder_assembly
_atom_site_disorder_group
B1B B 0.6202(2) 0.2493(2) 0.14827(17) 0.0270(8) Uani 1 1 d . . .
C11B C 0.71492(16) 0.22697(19) 0.16818(14) 0.0252(7) Uani 1 1 d . . .
C12B C 0.77623(18) 0.30044(19) 0.19894(15) 0.0280(7) Uani 1 1 d . . .
F12B F 0.75898(9) 0.40061(11) 0.21267(9) 0.0370(4) Uani 1 1 d . . .
C13B C 0.85555(18) 0.2769(2) 0.21876(15) 0.0304(7) Uani 1 1 d . . .
F13B F 0.91042(10) 0.35328(12) 0.25037(9) 0.0439(5) Uani 1 1 d . . .
C14B C 0.88086(17) 0.1779(2) 0.20896(15) 0.0309(7) Uani 1 1 d . . .
H14A H 0.9357 0.1623 0.2212 0.037 Uiso 1 1 calc R . .
C15B C 0.82222(18) 0.1027(2) 0.18046(15) 0.0285(7) Uani 1 1 d . . .
F15B F 0.84306(10) 0.00281(11) 0.17139(9) 0.0394(4) Uani 1 1 d . . .
C16B C 0.74352(17) 0.12732(19) 0.16209(14) 0.0255(7) Uani 1 1 d . . .
F16B F 0.69042(9) 0.04649(11) 0.13661(8) 0.0339(4) Uani 1 1 d . . .
C21B C 0.55870(17) 0.19365(19) 0.07232(15) 0.0257(7) Uani 1 1 d . . .
C22B C 0.57739(17) 0.1643(2) 0.01313(15) 0.0272(7) Uani 1 1 d . . .
F22B F 0.65372(9) 0.17228(12) 0.01721(8) 0.0353(4) Uani 1 1 d . . .
C23B C 0.52178(18) 0.1276(2) -0.05286(15) 0.0298(7) Uani 1 1 d . . .
F23B F 0.54697(10) 0.09839(13) -0.10612(9) 0.0436(5) Uani 1 1 d . . .
C24B C 0.44238(18) 0.1201(2) -0.06464(16) 0.0319(7) Uani 1 1 d . . .
H24A H 0.4039 0.0955 -0.1100 0.038 Uiso 1 1 calc R . .
C25B C 0.42107(18) 0.1498(2) -0.00800(17) 0.0315(7) Uani 1 1 d . . .
F25B F 0.34386(10) 0.14536(13) -0.01607(9) 0.0444(5) Uani 1 1 d . . .
C26B C 0.47742(18) 0.1857(2) 0.05770(15) 0.0274(7) Uani 1 1 d . . .
F26B F 0.45020(9) 0.21492(11) 0.10965(9) 0.0367(4) Uani 1 1 d . . .
C31B C 0.59058(16) 0.37254(19) 0.14000(14) 0.0256(7) Uani 1 1 d . . .
C32B C 0.53864(17) 0.4186(2) 0.16758(15) 0.0283(7) Uani 1 1 d . . .
F32B F 0.51431(10) 0.36622(11) 0.21486(9) 0.0358(4) Uani 1 1 d . . .
C33B C 0.50752(18) 0.5189(2) 0.14810(16) 0.0339(8) Uani 1 1 d . . .
F33B F 0.45617(10) 0.55590(12) 0.17723(9) 0.0437(5) Uani 1 1 d . . .
C34B C 0.52753(18) 0.5807(2) 0.10104(16) 0.0341(8) Uani 1 1 d . . .
H34A H 0.5067 0.6500 0.0883 0.041 Uiso 1 1 calc R . .
C35B C 0.57926(18) 0.5374(2) 0.07306(15) 0.0322(7) Uani 1 1 d . . .
F35B F 0.60082(10) 0.59428(12) 0.02554(9) 0.0448(5) Uani 1 1 d . . .
C36B C 0.60911(17) 0.4373(2) 0.09146(15) 0.0301(7) Uani 1 1 d . . .
F36B F 0.65689(10) 0.39963(11) 0.05874(9) 0.0368(4) Uani 1 1 d . . .
O1B O 0.60616(11) 0.19963(12) 0.21681(9) 0.0289(5) Uani 1 1 d . . .
C1B C 0.65298(19) 0.2455(2) 0.29028(15) 0.0374(8) Uani 1 1 d . . .
H1BA H 0.6167 0.2565 0.3164 0.045 Uiso 1 1 calc R . .
H1BB H 0.6732 0.3156 0.2834 0.045 Uiso 1 1 calc R . .
C2B C 0.7228(2) 0.1791(2) 0.33803(16) 0.0482(9) Uani 1 1 d . . .
H2BA H 0.7539 0.2182 0.3829 0.072 Uiso 1 1 calc R . .
H2BB H 0.7568 0.1626 0.3112 0.072 Uiso 1 1 calc R . .
H2BC H 0.7030 0.1134 0.3511 0.072 Uiso 1 1 calc R . .
C3B C 0.58239(18) 0.08819(19) 0.21893(16) 0.0327(7) Uani 1 1 d . . .
H3BA H 0.6307 0.0443 0.2426 0.039 Uiso 1 1 calc R . .
H3BB H 0.5538 0.0620 0.1682 0.039 Uiso 1 1 calc R . .
C4B C 0.52927(19) 0.0784(2) 0.26083(18) 0.0435(9) Uani 1 1 d . . .
H4BA H 0.5056 0.0077 0.2536 0.065 Uiso 1 1 calc R . .
H4BB H 0.4867 0.1314 0.2431 0.065 Uiso 1 1 calc R . .
H4BC H 0.5608 0.0899 0.3132 0.065 Uiso 1 1 calc R . .
B1A B 0.3582(2) 0.7451(2) 0.36920(18) 0.0276(8) Uani 1 1 d . . .
C11A C 0.34092(16) 0.76482(19) 0.28267(14) 0.0241(7) Uani 1 1 d . . .
C12A C 0.31724(17) 0.68973(19) 0.22694(15) 0.0274(7) Uani 1 1 d . . .
F12A F 0.30740(10) 0.58729(11) 0.24218(8) 0.0348(4) Uani 1 1 d . . .
C13A C 0.30105(17) 0.7132(2) 0.15466(15) 0.0304(7) Uani 1 1 d . . .
F13A F 0.27889(10) 0.63437(12) 0.10432(8) 0.0402(4) Uani 1 1 d . . .
C14A C 0.30558(17) 0.8144(2) 0.13202(15) 0.0301(7) Uani 1 1 d . . .
H14B H 0.2946 0.8305 0.0820 0.036 Uiso 1 1 calc R . .
C15A C 0.32677(17) 0.8913(2) 0.18491(16) 0.0287(7) Uani 1 1 d . . .
F15A F 0.33223(10) 0.99302(11) 0.16628(9) 0.0391(4) Uani 1 1 d . . .
C16A C 0.34291(16) 0.86695(19) 0.25704(15) 0.0270(7) Uani 1 1 d . . .
F16A F 0.36176(10) 0.94861(10) 0.30569(8) 0.0344(4) Uani 1 1 d . . .
C21A C 0.43773(17) 0.80513(19) 0.42717(15) 0.0262(7) Uani 1 1 d . . .
C22A C 0.50222(18) 0.8370(2) 0.41090(16) 0.0304(7) Uani 1 1 d . . .
F22A F 0.50033(10) 0.82868(12) 0.34189(9) 0.0387(4) Uani 1 1 d . . .
C23A C 0.57266(18) 0.8761(2) 0.46315(17) 0.0355(8) Uani 1 1 d . . .
F23A F 0.63149(10) 0.90599(14) 0.44117(10) 0.0536(5) Uani 1 1 d . . .
C24A C 0.58323(19) 0.8853(2) 0.53531(17) 0.0374(8) Uani 1 1 d . . .
H24B H 0.6314 0.9121 0.5712 0.045 Uiso 1 1 calc R . .
C25A C 0.52102(19) 0.8539(2) 0.55330(16) 0.0326(7) Uani 1 1 d . . .
F25A F 0.52857(11) 0.85887(13) 0.62407(9) 0.0490(5) Uani 1 1 d . . .
C26A C 0.45143(18) 0.8149(2) 0.50116(16) 0.0289(7) Uani 1 1 d . . .
F26A F 0.39428(10) 0.78318(11) 0.52529(8) 0.0363(4) Uani 1 1 d . . .
C31A C 0.36947(17) 0.6220(2) 0.39707(14) 0.0266(7) Uani 1 1 d . . .
C32A C 0.33569(17) 0.5737(2) 0.44183(15) 0.0301(7) Uani 1 1 d . . .
F32A F 0.28175(10) 0.62453(11) 0.46151(9) 0.0389(4) Uani 1 1 d . . .
C33A C 0.35556(19) 0.4723(2) 0.46870(16) 0.0349(8) Uani 1 1 d . . .
F33A F 0.32039(11) 0.43223(12) 0.51230(9) 0.0483(5) Uani 1 1 d . . .
C34A C 0.40889(19) 0.4127(2) 0.45267(16) 0.0389(8) Uani 1 1 d . . .
H34B H 0.4214 0.3426 0.4706 0.047 Uiso 1 1 calc R . .
C35A C 0.44396(18) 0.4581(2) 0.40931(16) 0.0348(8) Uani 1 1 d . . .
F35A F 0.49875(11) 0.40345(12) 0.39236(10) 0.0494(5) Uani 1 1 d . . .
C36A C 0.42555(17) 0.5594(2) 0.38382(15) 0.0292(7) Uani 1 1 d . . .
F36A F 0.46533(10) 0.60091(11) 0.34438(9) 0.0377(4) Uani 1 1 d . . .
O1A O 0.27890(11) 0.78919(12) 0.37649(9) 0.0269(5) Uani 1 1 d . . .
C1A C 0.20238(16) 0.7401(2) 0.32739(16) 0.0328(7) Uani 1 1 d . . .
H1AA H 0.1703 0.7233 0.3566 0.039 Uiso 1 1 calc R . .
H1AB H 0.2143 0.6728 0.3083 0.039 Uiso 1 1 calc R . .
C2A C 0.15320(18) 0.8085(2) 0.26341(16) 0.0394(8) Uani 1 1 d . . .
H2AA H 0.1053 0.7698 0.2321 0.059 Uiso 1 1 calc R . .
H2AB H 0.1850 0.8272 0.2348 0.059 Uiso 1 1 calc R . .
H2AC H 0.1373 0.8729 0.2817 0.059 Uiso 1 1 calc R . .
C3A C 0.26990(17) 0.89527(18) 0.40318(15) 0.0292(7) Uani 1 1 d . . .
H3AA H 0.2450 0.9430 0.3607 0.035 Uiso 1 1 calc R . .
H3AB H 0.3233 0.9238 0.4336 0.035 Uiso 1 1 calc R . .
C4A C 0.21970(18) 0.8924(2) 0.44755(17) 0.0396(8) Uani 1 1 d . . .
H4AA H 0.2226 0.9608 0.4716 0.059 Uiso 1 1 calc R . .
H4AB H 0.2394 0.8370 0.4849 0.059 Uiso 1 1 calc R . .
H4AC H 0.1641 0.8775 0.4153 0.059 Uiso 1 1 calc R . .

loop_
_atom_site_aniso_label
_atom_site_aniso_U_11
_atom_site_aniso_U_22
_atom_site_aniso_U_33
_atom_site_aniso_U_23
_atom_site_aniso_U_13
_atom_site_aniso_U_12
B1B 0.028(2) 0.0258(17) 0.0272(19) 0.0023(14) 0.0112(16) 0.0010(15)
C11B 0.0240(18) 0.0234(15) 0.0257(16) 0.0011(12) 0.0069(14) 0.0000(12)
C12B 0.0283(19) 0.0231(15) 0.0326(17) 0.0005(12) 0.0117(15) 0.0042(13)
F12B 0.0300(10) 0.0260(9) 0.0515(11) -0.0107(7) 0.0121(9) -0.0014(7)
C13B 0.0244(19) 0.0302(16) 0.0361(18) -0.0038(13) 0.0114(15) -0.0076(14)
F13B 0.0284(11) 0.0412(10) 0.0580(12) -0.0122(8) 0.0124(9) -0.0097(8)
C14B 0.0248(18) 0.0332(17) 0.0352(18) 0.0045(13) 0.0120(15) 0.0051(14)
C15B 0.032(2) 0.0236(16) 0.0290(17) 0.0002(12) 0.0109(15) 0.0077(14)
F15B 0.0372(11) 0.0291(9) 0.0548(11) 0.0017(8) 0.0208(9) 0.0075(7)
C16B 0.0274(18) 0.0235(15) 0.0259(16) 0.0007(12) 0.0106(14) -0.0054(13)
F16B 0.0313(10) 0.0244(8) 0.0445(10) -0.0016(7) 0.0133(8) -0.0023(7)
C21B 0.0255(19) 0.0200(14) 0.0340(17) 0.0047(12) 0.0141(15) 0.0004(12)
C22B 0.0201(18) 0.0284(15) 0.0348(18) 0.0017(13) 0.0122(15) -0.0006(13)
F22B 0.0250(10) 0.0503(10) 0.0320(10) -0.0064(7) 0.0126(8) -0.0042(8)
C23B 0.031(2) 0.0318(16) 0.0278(17) -0.0029(13) 0.0126(16) -0.0013(14)
F23B 0.0378(12) 0.0593(11) 0.0348(10) -0.0136(8) 0.0151(9) -0.0056(9)
C24B 0.0271(19) 0.0300(16) 0.0330(18) -0.0035(13) 0.0054(15) -0.0051(13)
C25B 0.0218(19) 0.0284(16) 0.042(2) 0.0015(14) 0.0099(16) -0.0016(13)
F25B 0.0207(11) 0.0573(11) 0.0526(12) -0.0085(9) 0.0113(9) -0.0040(8)
C26B 0.0296(19) 0.0272(15) 0.0294(17) -0.0020(13) 0.0160(16) -0.0002(13)
F26B 0.0285(11) 0.0451(10) 0.0397(10) -0.0082(8) 0.0168(9) -0.0006(8)
C31B 0.0208(17) 0.0269(15) 0.0274(16) -0.0019(12) 0.0076(14) -0.0031(12)
C32B 0.0282(18) 0.0302(16) 0.0291(17) 0.0009(13) 0.0139(15) -0.0031(13)
F32B 0.0392(11) 0.0350(9) 0.0421(10) -0.0004(8) 0.0254(9) 0.0028(8)
C33B 0.0273(19) 0.0332(17) 0.0409(19) -0.0078(14) 0.0129(16) 0.0058(14)
F33B 0.0370(11) 0.0409(10) 0.0557(12) -0.0072(8) 0.0209(10) 0.0093(8)
C34B 0.034(2) 0.0216(15) 0.0395(19) -0.0018(13) 0.0062(16) 0.0012(13)
C35B 0.034(2) 0.0294(17) 0.0335(18) 0.0047(14) 0.0135(16) -0.0029(14)
F35B 0.0514(13) 0.0362(9) 0.0499(12) 0.0114(8) 0.0229(10) 0.0013(8)
C36B 0.0268(18) 0.0297(17) 0.0351(18) -0.0034(14) 0.0135(15) -0.0012(13)
F36B 0.0386(11) 0.0355(9) 0.0421(10) 0.0056(7) 0.0218(9) 0.0041(8)
O1B 0.0316(12) 0.0261(10) 0.0284(11) 0.0001(8) 0.0109(10) -0.0013(9)
C1B 0.044(2) 0.0387(17) 0.0248(17) -0.0054(13) 0.0087(16) -0.0029(15)
C2B 0.050(2) 0.053(2) 0.0339(19) 0.0063(15) 0.0074(18) 0.0014(17)
C3B 0.036(2) 0.0221(15) 0.0432(19) 0.0024(13) 0.0190(16) -0.0023(13)
C4B 0.046(2) 0.0363(18) 0.059(2) 0.0074(15) 0.0322(19) 0.0018(15)
B1A 0.025(2) 0.0265(17) 0.035(2) 0.0001(15) 0.0164(17) 0.0045(15)
C11A 0.0191(17) 0.0235(15) 0.0290(16) 0.0001(12) 0.0086(13) -0.0008(12)
C12A 0.0257(18) 0.0227(16) 0.0347(18) 0.0016(13) 0.0126(15) 0.0000(12)
F12A 0.0429(11) 0.0251(9) 0.0339(9) -0.0021(7) 0.0123(8) -0.0053(7)
C13A 0.0275(19) 0.0324(17) 0.0296(18) -0.0092(14) 0.0092(15) -0.0017(13)
F13A 0.0458(12) 0.0393(9) 0.0332(10) -0.0082(8) 0.0130(9) -0.0045(8)
C14A 0.0284(19) 0.0369(17) 0.0257(16) 0.0018(14) 0.0115(14) 0.0012(13)
C15A 0.0259(18) 0.0242(16) 0.0366(18) 0.0058(13) 0.0126(15) 0.0014(13)
F15A 0.0453(12) 0.0302(9) 0.0422(10) 0.0091(7) 0.0176(9) 0.0021(8)
C16A 0.0239(17) 0.0242(15) 0.0316(18) -0.0044(13) 0.0094(14) -0.0010(12)
F16A 0.0428(11) 0.0249(8) 0.0359(10) -0.0030(7) 0.0155(9) -0.0016(7)
C21A 0.0291(19) 0.0200(14) 0.0307(18) 0.0002(12) 0.0127(15) 0.0036(12)
C22A 0.0315(19) 0.0289(16) 0.0308(18) 0.0012(13) 0.0122(16) -0.0015(14)
F22A 0.0324(11) 0.0474(10) 0.0389(11) -0.0002(8) 0.0165(9) -0.0053(8)
C23A 0.0242(19) 0.0338(17) 0.047(2) 0.0035(15) 0.0123(17) -0.0041(14)
F23A 0.0332(12) 0.0664(12) 0.0599(13) 0.0074(9) 0.0165(10) -0.0172(9)
C24A 0.033(2) 0.0295(17) 0.039(2) -0.0021(14) 0.0034(17) -0.0031(14)
C25A 0.036(2) 0.0313(16) 0.0262(18) -0.0024(13) 0.0069(16) 0.0049(14)
F25A 0.0484(13) 0.0587(11) 0.0327(11) -0.0083(8) 0.0077(9) 0.0025(9)
C26A 0.0257(18) 0.0264(15) 0.0367(19) -0.0024(13) 0.0142(16) 0.0007(13)
F26A 0.0331(11) 0.0430(10) 0.0342(10) 0.0025(7) 0.0147(9) 0.0039(8)
C31A 0.0259(18) 0.0248(15) 0.0273(16) -0.0024(12) 0.0084(14) -0.0015(13)
C32A 0.0285(19) 0.0276(16) 0.0327(18) 0.0001(13) 0.0101(15) -0.0005(13)
F32A 0.0430(12) 0.0369(9) 0.0437(11) 0.0040(8) 0.0243(9) 0.0015(8)
C33A 0.036(2) 0.0316(18) 0.0319(18) 0.0059(14) 0.0079(16) -0.0066(15)
F33A 0.0608(13) 0.0394(10) 0.0441(11) 0.0090(8) 0.0197(10) -0.0110(9)
C34A 0.042(2) 0.0230(16) 0.0367(19) 0.0039(14) -0.0017(17) 0.0011(15)
C35A 0.0292(19) 0.0283(17) 0.0398(19) -0.0060(14) 0.0056(16) 0.0072(14)
F35A 0.0458(12) 0.0382(10) 0.0591(12) -0.0013(8) 0.0147(10) 0.0149(9)
C36A 0.0273(18) 0.0316(17) 0.0261(16) -0.0027(13) 0.0073(14) -0.0052(14)
F36A 0.0329(11) 0.0371(9) 0.0470(11) 0.0010(8) 0.0198(9) 0.0043(8)
O1A 0.0212(12) 0.0241(10) 0.0352(12) -0.0013(8) 0.0105(10) -0.0016(8)
C1A 0.0243(18) 0.0328(16) 0.0422(18) -0.0071(14) 0.0138(15) -0.0093(14)
C2A 0.028(2) 0.0441(18) 0.043(2) 0.0016(15) 0.0102(16) -0.0009(15)
C3A 0.0331(19) 0.0185(15) 0.0361(18) -0.0046(12) 0.0133(15) 0.0020(12)
C4A 0.041(2) 0.0385(18) 0.046(2) -0.0011(14) 0.0255(18) 0.0042(15)

loop_
_atom_type_symbol
_atom_type_description
_atom_type_scat_dispersion_real
_atom_type_scat_dispersion_imag
_atom_type_scat_source
C C 0.0033 0.0016 'International Tables Vol C Tables 4.2.6.8 and 6.1.1.4'
H H 0.0000 0.0000 'International Tables Vol C Tables 4.2.6.8 and 6.1.1.4'
B B 0.0013 0.0007 'International Tables Vol C Tables 4.2.6.8 and 6.1.1.4'
O O 0.0106 0.0060 'International Tables Vol C Tables 4.2.6.8 and 6.1.1.4'
F F 0.0171 0.0103 'International Tables Vol C Tables 4.2.6.8 and 6.1.1.4'

loop_
_geom_angle_atom_site_label_1
_geom_angle_atom_site_label_2
_geom_angle_atom_site_label_3
_geom_angle
_geom_angle_site_symmetry_1
_geom_angle_site_symmetry_3
_geom_angle_publ_flag
O1B B1B C11B 103.1(2) . . ?
O1B B1B C31B 107.8(2) . . ?
C11B B1B C31B 117.6(2) . . ?
O1B B1B C21B 109.2(2) . . ?
C11B B1B C21B 115.2(2) . . ?
C31B B1B C21B 103.7(2) . . ?
C16B C11B C12B 112.5(2) . . ?
C16B C11B B1B 122.1(2) . . ?
C12B C11B B1B 125.2(2) . . ?
F12B C12B C13B 116.4(2) . . ?
F12B C12B C11B 120.2(2) . . ?
C13B C12B C11B 123.4(2) . . ?
F13B C13B C12B 118.6(2) . . ?
F13B C13B C14B 119.4(3) . . ?
C12B C13B C14B 122.0(3) . . ?
C13B C14B C15B 116.2(3) . . ?
F15B C15B C16B 119.7(2) . . ?
F15B C15B C14B 119.4(3) . . ?
C16B C15B C14B 120.9(2) . . ?
F16B C16B C15B 116.3(2) . . ?
F16B C16B C11B 118.8(2) . . ?
C15B C16B C11B 124.9(2) . . ?
C22B C21B C26B 113.0(3) . . ?
C22B C21B B1B 125.6(3) . . ?
C26B C21B B1B 120.7(2) . . ?
F22B C22B C23B 115.8(2) . . ?
F22B C22B C21B 120.4(2) . . ?
C23B C22B C21B 123.8(3) . . ?
F23B C23B C24B 120.0(3) . . ?
F23B C23B C22B 118.8(3) . . ?
C24B C23B C22B 121.2(3) . . ?
C25B C24B C23B 116.9(3) . . ?
F25B C25B C24B 120.1(3) . . ?
F25B C25B C26B 118.8(3) . . ?
C24B C25B C26B 121.1(3) . . ?
F26B C26B C25B 116.6(3) . . ?
F26B C26B C21B 119.5(2) . . ?
C25B C26B C21B 123.9(3) . . ?
C32B C31B C36B 113.8(2) . . ?
C32B C31B B1B 127.5(2) . . ?
C36B C31B B1B 118.1(2) . . ?
F32B C32B C33B 115.8(3) . . ?
F32B C32B C31B 121.3(2) . . ?
C33B C32B C31B 122.9(3) . . ?
F33B C33B C34B 119.9(3) . . ?
F33B C33B C32B 118.3(3) . . ?
C34B C33B C32B 121.8(3) . . ?
C33B C34B C35B 116.6(3) . . ?
F35B C35B C36B 119.0(3) . . ?
F35B C35B C34B 119.4(2) . . ?
C36B C35B C34B 121.6(3) . . ?
F36B C36B C35B 117.4(2) . . ?
F36B C36B C31B 119.3(2) . . ?
C35B C36B C31B 123.3(3) . . ?
C3B O1B C1B 114.07(19) . . ?
C3B O1B B1B 122.84(19) . . ?
C1B O1B B1B 116.97(19) . . ?
O1B C1B C2B 114.5(2) . . ?
O1B C3B C4B 110.5(2) . . ?
O1A B1A C11A 103.0(2) . . ?
O1A B1A C21A 110.7(2) . . ?
C11A B1A C21A 114.8(2) . . ?
O1A B1A C31A 107.5(2) . . ?
C11A B1A C31A 116.5(2) . . ?
C21A B1A C31A 104.2(2) . . ?
C12A C11A C16A 113.0(2) . . ?
C12A C11A B1A 126.8(2) . . ?
C16A C11A B1A 120.0(2) . . ?
F12A C12A C13A 116.3(2) . . ?
F12A C12A C11A 120.3(2) . . ?
C13A C12A C11A 123.4(2) . . ?
F13A C13A C14A 119.2(3) . . ?
F13A C13A C12A 119.1(2) . . ?
C14A C13A C12A 121.7(2) . . ?
C15A C14A C13A 116.8(3) . . ?
F15A C15A C14A 119.9(3) . . ?
F15A C15A C16A 119.1(2) . . ?
C14A C15A C16A 121.0(2) . . ?
F16A C16A C15A 117.1(2) . . ?
F16A C16A C11A 118.9(2) . . ?
C15A C16A C11A 124.0(2) . . ?
C22A C21A C26A 113.2(3) . . ?
C22A C21A B1A 124.4(2) . . ?
C26A C21A B1A 121.7(3) . . ?
F22A C22A C23A 115.7(3) . . ?
F22A C22A C21A 121.1(3) . . ?
C23A C22A C21A 123.3(3) . . ?
F23A C23A C24A 120.1(3) . . ?
F23A C23A C22A 118.4(3) . . ?
C24A C23A C22A 121.5(3) . . ?
C25A C24A C23A 116.7(3) . . ?
F25A C25A C24A 119.5(3) . . ?
F25A C25A C26A 119.1(3) . . ?
C24A C25A C26A 121.4(3) . . ?
F26A C26A C25A 116.6(3) . . ?
F26A C26A C21A 119.5(3) . . ?
C25A C26A C21A 123.9(3) . . ?
C36A C31A C32A 113.6(2) . . ?
C36A C31A B1A 118.9(2) . . ?
C32A C31A B1A 126.9(2) . . ?
F32A C32A C33A 116.3(3) . . ?
F32A C32A C31A 121.3(2) . . ?
C33A C32A C31A 122.4(3) . . ?
F33A C33A C34A 119.6(3) . . ?
F33A C33A C32A 118.4(3) . . ?
C34A C33A C32A 122.0(3) . . ?
C33A C34A C35A 117.1(3) . . ?
F35A C35A C36A 119.0(3) . . ?
F35A C35A C34A 120.0(3) . . ?
C36A C35A C34A 121.0(3) . . ?
F36A C36A C35A 117.7(3) . . ?
F36A C36A C31A 118.5(2) . . ?
C35A C36A C31A 123.8(3) . . ?
C3A O1A C1A 114.14(19) . . ?
C3A O1A B1A 125.28(19) . . ?
C1A O1A B1A 116.11(19) . . ?
O1A C1A C2A 114.0(2) . . ?
O1A C3A C4A 111.4(2) . . ?

loop_
_geom_bond_atom_site_label_1
_geom_bond_atom_site_label_2
_geom_bond_distance
_geom_bond_site_symmetry_2
_geom_bond_publ_flag
B1B O1B 1.600(4) . ?
B1B C11B 1.632(4) . ?
B1B C31B 1.639(4) . ?
B1B C21B 1.641(4) . ?
C11B C16B 1.388(3) . ?
C11B C12B 1.396(4) . ?
C12B F12B 1.359(3) . ?
C12B C13B 1.370(4) . ?
C13B F13B 1.355(3) . ?
C13B C14B 1.375(4) . ?
C14B C15B 1.376(4) . ?
C15B F15B 1.352(3) . ?
C15B C16B 1.366(4) . ?
C16B F16B 1.362(3) . ?
C21B C22B 1.388(4) . ?
C21B C26B 1.392(4) . ?
C22B F22B 1.360(3) . ?
C22B C23B 1.383(4) . ?
C23B F23B 1.351(3) . ?
C23B C24B 1.371(4) . ?
C24B C25B 1.370(4) . ?
C25B F25B 1.348(3) . ?
C25B C26B 1.381(4) . ?
C26B F26B 1.351(3) . ?
C31B C32B 1.386(4) . ?
C31B C36B 1.398(4) . ?
C32B F32B 1.351(3) . ?
C32B C33B 1.384(4) . ?
C33B F33B 1.354(3) . ?
C33B C34B 1.367(4) . ?
C34B C35B 1.374(4) . ?
C35B F35B 1.355(3) . ?
C35B C36B 1.372(4) . ?
C36B F36B 1.353(3) . ?
O1B C3B 1.482(3) . ?
O1B C1B 1.486(3) . ?
C1B C2B 1.509(4) . ?
C3B C4B 1.499(4) . ?
B1A O1A 1.602(4) . ?
B1A C11A 1.632(4) . ?
B1A C21A 1.640(4) . ?
B1A C31A 1.640(4) . ?
C11A C12A 1.391(4) . ?
C11A C16A 1.395(3) . ?
C12A F12A 1.360(3) . ?
C12A C13A 1.374(4) . ?
C13A F13A 1.355(3) . ?
C13A C14A 1.371(4) . ?
C14A C15A 1.370(4) . ?
C15A F15A 1.354(3) . ?
C15A C16A 1.374(4) . ?
C16A F16A 1.362(3) . ?
C21A C22A 1.388(4) . ?
C21A C26A 1.389(4) . ?
C22A F22A 1.354(3) . ?
C22A C23A 1.386(4) . ?
C23A F23A 1.353(3) . ?
C23A C24A 1.367(4) . ?
C24A C25A 1.367(4) . ?
C25A F25A 1.352(3) . ?
C25A C26A 1.375(4) . ?
C26A F26A 1.359(3) . ?
C31A C36A 1.393(4) . ?
C31A C32A 1.397(4) . ?
C32A F32A 1.348(3) . ?
C32A C33A 1.384(4) . ?
C33A F33A 1.353(3) . ?
C33A C34A 1.358(4) . ?
C34A C35A 1.376(4) . ?
C35A F35A 1.356(3) . ?
C35A C36A 1.371(4) . ?
C36A F36A 1.356(3) . ?
O1A C3A 1.476(3) . ?
O1A C1A 1.487(3) . ?
C1A C2A 1.506(4) . ?
C3A C4A 1.489(4) . ?
